data_1530450
loop_
_publ_author_name
'Mukawa, S.'
'Hirabayashi, M.'
'Kajitani, T.'

_publ_section_title
;
 Site occupation and local mode of hydrogen in Zr O0.4 studied by
 time-of-flight neutron scattering
;
_journal_name_full 'Journal of the Less-Common Metals'
_journal_page_first 19
_journal_page_last 26
_journal_volume 103
_journal_year 1984
_chemical_formula_sum 'D0.1 O0.4 Zr'
_chemical_name_systematic 'Zr O.4 D.1'
_space_group_IT_number 149
_symmetry_space_group_name_Hall 'P 3 2'
_symmetry_space_group_name_H-M 'P 3 1 2'
_cell_angle_alpha 90
_cell_angle_beta 90
_cell_angle_gamma 120
_cell_formula_units_Z 6
_cell_length_a 5.6327
_cell_length_b 5.6327
_cell_length_c 5.2209
_cell_volume 143.453
_citation_journal_id_ASTM JCOMAH
_cod_data_source_file Mukawa_JCOMAH_1984_1037.cif
_cod_data_source_block D0.1O0.4Zr1
_cod_original_cell_volume 143.4529
_cod_original_formula_sum 'D0.1 O0.4 Zr1'
_cod_database_code 1530450

loop_
_symmetry_equiv_pos_as_xyz
x,y,z
-y,x-y,z
-x+y,-x,z
-y,-x,-z
x,x-y,-z
-x+y,y,-z

loop_
_atom_site_label
_atom_site_type_symbol
_atom_site_fract_x
_atom_site_fract_y
_atom_site_fract_z
_atom_site_occupancy
_atom_site_U_iso_or_equiv
O2 O-2 0.3333 0.6667 0.5 1 0.0
O4 O-2 0 0 0.5 0.19 0.0
O3 O-2 0 0 0 0.15 0.0
Zr1 Zr 0.3332 0 0.2499 1 0.0
O1 O-2 0.6667 0.3333 0.5 0.7 0.0
D1 D-1 0.3333 0 0.625 0.13 0.0
